data_4502036
loop_
_publ_author_name
'Kong, Guo-Qiang'
'Wu, Chuan-De'

_publ_section_title
;
 Four Novel Coordination Polymers Based on a Flexible Zwitterionic Ligand
 and Their Framework Dependent Luminescent Properties
;
_journal_issue 10
_journal_name_full 'Crystal Growth &amp; Design'
_journal_page_first 4590
_journal_paper_doi 10.1021/cg100885e
_journal_volume 10
_journal_year 2010
_chemical_formula_sum 'C68 H80 Br Cd2 N9 O29'
_chemical_formula_weight 1792.12
_chemical_name_systematic
; 
 ? 
;
_space_group_IT_number 2
_symmetry_cell_setting triclinic
_symmetry_space_group_name_Hall '-P 1'
_symmetry_space_group_name_H-M 'P -1'
_atom_sites_solution_hydrogens geom
_atom_sites_solution_primary direct
_atom_sites_solution_secondary difmap
_audit_creation_method SHELXL-97
_cell_angle_alpha 89.170(6)
_cell_angle_beta 84.707(6)
_cell_angle_gamma 73.686(5)
_cell_formula_units_Z 2
_cell_length_a 14.538(5)
_cell_length_b 15.531(5)
_cell_length_c 16.492(5)
_cell_measurement_reflns_used 14106
_cell_measurement_temperature 293(2)
_cell_measurement_theta_max 23.0
_cell_measurement_theta_min 1.24
_cell_volume 3558(2)
_computing_structure_refinement 'SHELXL-97 (Sheldrick, 1997)'
_computing_structure_solution 'SHELXS-97 (Sheldrick, 1990)'
_diffrn_ambient_temperature 293(2)
_diffrn_measured_fraction_theta_full 0.967
_diffrn_measured_fraction_theta_max 0.967
_diffrn_radiation_monochromator graphite
_diffrn_radiation_source 'fine-focus sealed tube'
_diffrn_radiation_type MoK\a
_diffrn_radiation_wavelength 0.71073
_diffrn_reflns_av_R_equivalents 0.0500
_diffrn_reflns_av_sigmaI/netI 0.1029
_diffrn_reflns_limit_h_max 15
_diffrn_reflns_limit_h_min -15
_diffrn_reflns_limit_k_max 17
_diffrn_reflns_limit_k_min -15
_diffrn_reflns_limit_l_max 18
_diffrn_reflns_limit_l_min -15
_diffrn_reflns_number 14106
_diffrn_reflns_theta_full 23.00
_diffrn_reflns_theta_max 23.00
_diffrn_reflns_theta_min 1.24
_exptl_absorpt_coefficient_mu 1.254
_exptl_absorpt_correction_T_max 0.963
_exptl_absorpt_correction_T_min 0.736
_exptl_absorpt_correction_type empirical
_exptl_crystal_colour colorless
_exptl_crystal_density_diffrn 1.673
_exptl_crystal_density_method 'not measured'
_exptl_crystal_description bloc
_exptl_crystal_F_000 1828
_exptl_crystal_size_max 0.32
_exptl_crystal_size_mid 0.21
_exptl_crystal_size_min 0.03
_refine_diff_density_max 1.403
_refine_diff_density_min -1.960
_refine_diff_density_rms 0.146
_refine_ls_extinction_method none
_refine_ls_goodness_of_fit_ref 1.076
_refine_ls_hydrogen_treatment constr
_refine_ls_matrix_type full
_refine_ls_number_parameters 855
_refine_ls_number_reflns 9560
_refine_ls_number_restraints 2
_refine_ls_restrained_S_all 1.076
_refine_ls_R_factor_all 0.1221
_refine_ls_R_factor_gt 0.0981
_refine_ls_shift/su_max 0.000
_refine_ls_shift/su_mean 0.000
_refine_ls_structure_factor_coef Fsqd
_refine_ls_weighting_details 'calc w=1/[\s^2^(Fo^2^)+(0.1086P)^2^+32.4473P] where P=(Fo^2^+2Fc^2^)/3'
_refine_ls_weighting_scheme calc
_refine_ls_wR_factor_gt 0.2457
_refine_ls_wR_factor_ref 0.2597
_reflns_number_gt 6728
_reflns_number_total 9560
_reflns_threshold_expression >2sigma(I)
_cod_data_source_file cg100885e_si_002.cif
_cod_data_source_block New4
_cod_original_sg_symbol_H-M P-1
_cod_database_code 4502036

loop_
_symmetry_equiv_pos_as_xyz
'x, y, z'
'-x, -y, -z'

loop_
_atom_site_label
_atom_site_type_symbol
_atom_site_fract_x
_atom_site_fract_y
_atom_site_fract_z
_atom_site_U_iso_or_equiv
_atom_site_adp_type
_atom_site_occupancy
_atom_site_symmetry_multiplicity
_atom_site_calc_flag
_atom_site_refinement_flags
Cd1 Cd 1.60598(6) 0.66843(5) -0.24861(5) 0.0355(3) Uani 1 1 d .
Cd2 Cd 0.92902(6) 0.81866(5) -0.26283(5) 0.0375(3) Uani 1 1 d .
O1 O 1.6171(10) 0.6961(7) -1.0402(7) 0.085(4) Uani 1 1 d .
O2 O 1.6039(8) 0.7736(6) -1.1543(7) 0.073(3) Uani 1 1 d .
O3 O 1.6505(8) 0.6872(6) -0.4554(5) 0.061(3) Uani 1 1 d .
O4 O 1.6056(7) 0.7751(5) -0.3462(6) 0.053(2) Uani 1 1 d .
O5 O 2.2093(8) 0.5705(7) -0.6725(8) 0.084(3) Uani 1 1 d .
O6 O 2.1092(7) 0.5321(6) -0.7487(8) 0.077(3) Uani 1 1 d .
O7 O 0.8665(8) 0.8082(6) -0.0579(6) 0.070(3) Uani 1 1 d .
O8 O 0.8956(6) 0.7204(5) -0.1682(5) 0.049(2) Uani 1 1 d .
O9 O 0.8859(10) 0.8138(7) 0.5339(7) 0.089(4) Uani 1 1 d .
O10 O 0.9321(7) 0.7223(5) 0.6345(6) 0.056(2) Uani 1 1 d .
O11 O 0.2399(11) 0.9426(7) 0.2489(13) 0.145(7) Uani 1 1 d .
O12 O 0.3723(8) 0.9755(6) 0.2599(8) 0.083(4) Uani 1 1 d .
O13 O 1.0916(9) 0.7735(8) -0.1634(11) 0.104(4) Uani 1 1 d .
O14 O 1.0940(8) 0.7873(7) -0.2888(9) 0.092(4) Uani 1 1 d .
O15 O 1.6068(7) 0.5662(5) -0.1437(6) 0.054(2) Uani 1 1 d .
O16 O 1.6342(6) 0.5594(5) -0.3471(5) 0.046(2) Uani 1 1 d .
O19 O 0.9079(7) 0.9346(6) -0.3592(6) 0.057(2) Uani 1 1 d .
O18 O 0.8881(6) 0.9300(6) -0.1663(6) 0.054(2) Uani 1 1 d .
N1 N 1.6675(8) 0.9810(7) -0.9594(7) 0.051(3) Uani 1 1 d .
N2 N 1.6357(7) 0.9863(6) -0.5639(6) 0.041(2) Uani 1 1 d .
N3 N 2.0086(7) 0.8652(6) -0.7435(6) 0.040(2) Uani 1 1 d .
N4 N 0.8487(8) 0.5173(6) 0.0545(6) 0.044(3) Uani 1 1 d .
N5 N 0.8382(8) 0.5284(6) 0.4461(6) 0.044(3) Uani 1 1 d .
N6 N 0.4696(7) 0.6446(6) 0.2651(8) 0.051(3) Uani 1 1 d .
N7 N 1.4373(8) 0.7016(5) -0.2450(5) 0.028(2) Uani 1 1 d .
C1 C 1.6656(8) 1.0486(7) -0.7677(7) 0.037(3) Uiso 1 1 d .
C2 C 1.7043(8) 1.0417(7) -0.6897(7) 0.037(3) Uani 1 1 d .
C3 C 1.8048(8) 1.0148(6) -0.6886(7) 0.031(3) Uani 1 1 d .
C4 C 1.8675(7) 0.9950(6) -0.7623(6) 0.021(2) Uiso 1 1 d .
C5 C 1.8284(8) 1.0104(7) -0.8364(8) 0.038(3) Uani 1 1 d .
C6 C 1.7277(8) 1.0386(7) -0.8384(7) 0.032(3) Uani 1 1 d .
C7 C 1.5589(10) 1.0657(9) -0.7692(9) 0.054(4) Uani 1 1 d .
H7A H 1.5430 1.0700 -0.8246 0.081 Uiso 1 1 calc R
H7B H 1.5262 1.1208 -0.7407 0.081 Uiso 1 1 calc R
H7C H 1.5393 1.0171 -0.7433 0.081 Uiso 1 1 calc R
C8 C 1.8459(12) 1.0032(10) -0.6069(9) 0.069(4) Uani 1 1 d .
H8A H 1.7943 1.0186 -0.5642 0.103 Uiso 1 1 calc R
H8B H 1.8869 1.0416 -0.6034 0.103 Uiso 1 1 calc R
H8C H 1.8825 0.9418 -0.6011 0.103 Uiso 1 1 calc R
C9 C 1.8910(11) 0.9966(11) -0.9139(9) 0.068(4) Uani 1 1 d .
H9A H 1.9572 0.9771 -0.9025 0.102 Uiso 1 1 calc R
H9B H 1.8795 1.0520 -0.9431 0.102 Uiso 1 1 calc R
H9C H 1.8769 0.9519 -0.9463 0.102 Uiso 1 1 calc R
C10 C 1.6411(10) 1.0655(8) -0.6140(9) 0.055(4) Uani 1 1 d .
H10A H 1.5769 1.0977 -0.6273 0.066 Uiso 1 1 calc R
H10B H 1.6644 1.1056 -0.5820 0.066 Uiso 1 1 calc R
C11 C 1.9736(8) 0.9672(8) -0.7566(8) 0.041(3) Uani 1 1 d .
H11A H 1.9888 0.9986 -0.7116 0.050 Uiso 1 1 calc R
H11B H 2.0061 0.9827 -0.8063 0.050 Uiso 1 1 calc R
C12 C 1.6853(12) 1.0599(8) -0.9190(9) 0.064(4) Uani 1 1 d .
H12A H 1.6249 1.1067 -0.9104 0.077 Uiso 1 1 calc R
H12B H 1.7287 1.0832 -0.9554 0.077 Uiso 1 1 calc R
C13 C 1.6676(11) 0.9072(8) -0.9201(9) 0.055(4) Uani 1 1 d .
H13A H 1.6813 0.9028 -0.8660 0.066 Uiso 1 1 calc R
C14 C 1.6482(9) 0.8368(8) -0.9560(8) 0.049(3) Uani 1 1 d .
H14A H 1.6473 0.7854 -0.9266 0.059 Uiso 1 1 calc R
C15 C 1.6298(9) 0.8429(8) -1.0373(8) 0.047(3) Uani 1 1 d .
C16 C 1.6252(10) 0.9217(8) -1.0766(8) 0.051(3) Uani 1 1 d .
H16A H 1.6087 0.9286 -1.1299 0.061 Uiso 1 1 calc R
C17 C 1.6451(10) 0.9907(8) -1.0369(8) 0.048(3) Uani 1 1 d .
H17A H 1.6430 1.0442 -1.0638 0.057 Uiso 1 1 calc R
C18 C 1.6130(10) 0.7636(9) -1.0818(9) 0.053(4) Uani 1 1 d .
C19 C 1.6261(9) 0.9953(8) -0.4840(7) 0.043(3) Uani 1 1 d .
H19A H 1.6212 1.0504 -0.4601 0.052 Uiso 1 1 calc R
C20 C 1.6236(8) 0.9219(8) -0.4357(8) 0.046(3) Uani 1 1 d .
H20A H 1.6199 0.9277 -0.3793 0.055 Uiso 1 1 calc R
C21 C 1.6263(8) 0.8415(7) -0.4697(8) 0.039(3) Uani 1 1 d .
C22 C 1.6324(10) 0.8349(8) -0.5540(8) 0.049(3) Uani 1 1 d .
H22A H 1.6309 0.7821 -0.5789 0.059 Uiso 1 1 calc R
C23 C 1.6407(10) 0.9073(9) -0.6006(9) 0.056(4) Uani 1 1 d .
H23A H 1.6498 0.9020 -0.6571 0.067 Uiso 1 1 calc R
C24 C 1.6272(9) 0.7603(8) -0.4196(8) 0.043(3) Uani 1 1 d .
C25 C 2.0568(14) 0.8370(10) -0.6775(11) 0.086(6) Uani 1 1 d .
H25A H 2.0656 0.8786 -0.6412 0.104 Uiso 1 1 calc R
C26 C 2.0927(14) 0.7474(10) -0.6641(10) 0.080(5) Uani 1 1 d .
H26A H 2.1189 0.7270 -0.6157 0.096 Uiso 1 1 calc R
C27 C 2.0891(9) 0.6873(8) -0.7248(9) 0.051(3) Uani 1 1 d .
C28 C 2.0316(14) 0.7179(10) -0.7841(13) 0.092(6) Uani 1 1 d .
H28A H 2.0189 0.6779 -0.8200 0.110 Uiso 1 1 calc R
C29 C 1.9914(13) 0.8091(10) -0.7914(12) 0.085(6) Uani 1 1 d .
H29A H 1.9509 0.8300 -0.8322 0.102 Uiso 1 1 calc R
C30 C 2.1409(11) 0.5851(9) -0.7200(11) 0.067(5) Uani 1 1 d .
C31 C 0.6750(8) 0.4989(7) 0.1875(8) 0.038(3) Uani 1 1 d .
C32 C 0.6219(7) 0.5143(7) 0.2613(8) 0.038(3) Uani 1 1 d .
C33 C 0.6641(9) 0.5052(7) 0.3351(8) 0.042(3) Uani 1 1 d .
C34 C 0.7660(8) 0.4736(7) 0.3294(7) 0.034(3) Uani 1 1 d .
C35 C 0.8213(7) 0.4593(6) 0.2535(6) 0.022(2) Uiso 1 1 d .
C36 C 0.7766(9) 0.4680(7) 0.1840(7) 0.034(3) Uani 1 1 d .
C37 C 0.6242(13) 0.5150(12) 0.1087(10) 0.082(5) Uani 1 1 d .
H37A H 0.6714 0.5011 0.0625 0.123 Uiso 1 1 calc R
H37B H 0.5874 0.5768 0.1066 0.123 Uiso 1 1 calc R
H37C H 0.5821 0.4773 0.1076 0.123 Uiso 1 1 calc R
C38 C 0.6060(11) 0.5228(11) 0.4173(10) 0.074(5) Uani 1 1 d .
H38A H 0.6489 0.5119 0.4596 0.112 Uiso 1 1 calc R
H38B H 0.5653 0.4837 0.4239 0.112 Uiso 1 1 calc R
H38C H 0.5671 0.5841 0.4205 0.112 Uiso 1 1 calc R
C39 C 0.9280(9) 0.4348(12) 0.2577(11) 0.079(5) Uani 1 1 d .
H39A H 0.9598 0.4279 0.2035 0.119 Uiso 1 1 calc R
H39B H 0.9484 0.3793 0.2862 0.119 Uiso 1 1 calc R
H39C H 0.9443 0.4813 0.2859 0.119 Uiso 1 1 calc R
C40 C 0.5143(8) 0.5426(7) 0.2656(10) 0.054(4) Uani 1 1 d .
H40A H 0.4893 0.5189 0.3148 0.065 Uiso 1 1 calc R
H40B H 0.4944 0.5163 0.2196 0.065 Uiso 1 1 calc R
C41 C 0.8150(11) 0.4507(8) 0.4056(8) 0.053(3) Uani 1 1 d .
H41A H 0.8745 0.4037 0.3931 0.064 Uiso 1 1 calc R
H41B H 0.7744 0.4267 0.4441 0.064 Uiso 1 1 calc R
C42 C 0.8310(12) 0.4424(8) 0.1043(9) 0.066(5) Uani 1 1 d .
H42A H 0.7964 0.4111 0.0734 0.079 Uiso 1 1 calc R
H42B H 0.8927 0.4005 0.1129 0.079 Uiso 1 1 calc R
C43 C 0.8469(10) 0.5971(7) 0.0888(7) 0.048(3) Uani 1 1 d .
H43A H 0.8368 0.6043 0.1451 0.057 Uiso 1 1 calc R
C44 C 0.8592(9) 0.6643(7) 0.0432(8) 0.045(3) Uani 1 1 d .
H44A H 0.8594 0.7176 0.0681 0.054 Uiso 1 1 calc R
C45 C 0.8720(7) 0.6570(7) -0.0411(7) 0.034(3) Uani 1 1 d .
C46 C 0.8799(8) 0.5736(8) -0.0738(7) 0.039(3) Uani 1 1 d .
H46A H 0.8940 0.5645 -0.1297 0.047 Uiso 1 1 calc R
C47 C 0.8676(10) 0.5044(8) -0.0265(8) 0.048(3) Uani 1 1 d .
H47A H 0.8721 0.4490 -0.0499 0.058 Uiso 1 1 calc R
C48 C 0.8795(8) 0.7360(8) -0.0930(8) 0.039(3) Uani 1 1 d .
C49 C 0.8658(8) 0.5175(8) 0.5196(7) 0.041(3) Uani 1 1 d .
H49A H 0.8693 0.4636 0.5460 0.049 Uiso 1 1 calc R
C50 C 0.8899(9) 0.5850(9) 0.5584(7) 0.049(3) Uani 1 1 d .
H50A H 0.9074 0.5763 0.6114 0.058 Uiso 1 1 calc R
C51 C 0.8887(9) 0.6631(8) 0.5217(7) 0.040(3) Uani 1 1 d .
C52 C 0.8622(10) 0.6725(8) 0.4441(9) 0.053(3) Uani 1 1 d .
H52A H 0.8599 0.7255 0.4164 0.064 Uiso 1 1 calc R
C53 C 0.8385(11) 0.6033(8) 0.4059(9) 0.058(4) Uani 1 1 d .
H53A H 0.8230 0.6094 0.3523 0.070 Uiso 1 1 calc R
C54 C 0.9018(10) 0.7407(9) 0.5667(9) 0.050(3) Uani 1 1 d .
C55 C 0.5189(10) 0.7011(8) 0.2580(11) 0.072(5) Uani 1 1 d .
H55A H 0.5856 0.6802 0.2566 0.086 Uiso 1 1 calc R
C56 C 0.4770(9) 0.7912(7) 0.2523(9) 0.048(3) Uani 1 1 d .
H56A H 0.5153 0.8300 0.2437 0.058 Uiso 1 1 calc R
C57 C 0.3783(10) 0.8248(8) 0.2593(9) 0.054(4) Uani 1 1 d .
C58 C 0.3268(12) 0.7653(11) 0.2739(14) 0.097(7) Uani 1 1 d .
H58A H 0.2600 0.7855 0.2825 0.116 Uiso 1 1 calc R
C59 C 0.3736(10) 0.6734(9) 0.2761(14) 0.093(7) Uani 1 1 d .
H59A H 0.3379 0.6324 0.2852 0.112 Uiso 1 1 calc R
C60 C 0.3290(10) 0.9216(10) 0.2548(11) 0.066(4) Uani 1 1 d .
C61 C 1.3887(8) 0.7115(8) -0.1714(8) 0.043(3) Uani 1 1 d .
H61A H 1.4212 0.7017 -0.1247 0.051 Uiso 1 1 calc R
C62 C 1.2874(10) 0.7372(8) -0.1656(9) 0.053(4) Uani 1 1 d .
H62A H 1.2522 0.7497 -0.1150 0.064 Uiso 1 1 calc R
C63 C 1.2404(9) 0.7438(7) -0.2357(8) 0.044(3) Uani 1 1 d .
C64 C 1.2898(10) 0.7340(8) -0.3051(9) 0.053(4) Uani 1 1 d .
H64A H 1.2628 0.7438 -0.3546 0.064 Uiso 1 1 calc R
C65 C 1.3937(8) 0.7056(7) -0.2977(13) 0.061(5) Uani 1 1 d .
H65A H 1.4306 0.6874 -0.3468 0.073 Uiso 1 1 calc R
C66 C 1.1447(9) 0.7826(8) -0.2392(11) 0.059(5) Uani 1 1 d .
O17 O 1.7655(10) 0.6339(7) -0.2496(9) 0.083(4) Uani 1 1 d D
O20 O 0.7575(6) 0.8532(5) -0.2636(5) 0.043(2) Uani 1 1 d D
C67 C 1.8412(15) 0.6440(11) -0.2569(11) 0.096(7) Uani 1 1 d D
C68 C 0.6877(14) 0.8476(16) -0.2490(15) 0.129(8) Uiso 1 1 d D

loop_
_atom_site_aniso_label
_atom_site_aniso_U_11
_atom_site_aniso_U_22
_atom_site_aniso_U_33
_atom_site_aniso_U_23
_atom_site_aniso_U_13
_atom_site_aniso_U_12
Cd1 0.0373(5) 0.0270(5) 0.0449(6) 0.0014(4) -0.0104(4) -0.0117(4)
Cd2 0.0412(5) 0.0305(5) 0.0454(6) 0.0065(4) -0.0080(4) -0.0168(4)
O1 0.148(12) 0.059(7) 0.061(7) 0.000(6) -0.018(7) -0.049(7)
O2 0.105(8) 0.036(5) 0.073(7) -0.015(5) -0.058(6) 0.002(5)
O3 0.100(8) 0.036(5) 0.047(5) 0.009(4) -0.009(5) -0.020(5)
O4 0.076(7) 0.030(4) 0.049(6) 0.005(4) 0.000(5) -0.010(4)
O5 0.083(8) 0.053(6) 0.116(10) 0.028(6) -0.039(7) -0.013(6)
O6 0.061(6) 0.040(5) 0.133(10) -0.011(6) -0.022(7) -0.015(5)
O7 0.109(9) 0.036(5) 0.066(7) -0.004(5) 0.019(6) -0.031(5)
O8 0.058(6) 0.041(5) 0.047(6) 0.012(4) 0.000(5) -0.015(4)
O9 0.155(12) 0.059(7) 0.078(8) 0.006(6) -0.052(8) -0.060(7)
O10 0.063(6) 0.041(5) 0.066(7) -0.002(4) -0.029(5) -0.012(4)
O11 0.098(11) 0.041(7) 0.29(2) 0.019(10) -0.063(13) 0.005(7)
O12 0.065(7) 0.037(5) 0.147(11) 0.008(6) -0.025(7) -0.007(5)
O13 0.070(8) 0.073(8) 0.164(14) 0.008(8) -0.034(9) -0.005(6)
O14 0.066(7) 0.068(7) 0.154(12) 0.013(7) -0.064(8) -0.026(6)
O15 0.062(6) 0.043(5) 0.070(6) 0.005(4) -0.025(5) -0.029(4)
O16 0.053(5) 0.031(4) 0.056(5) 0.005(4) -0.001(4) -0.018(4)
O19 0.058(6) 0.054(5) 0.068(6) 0.015(5) -0.014(5) -0.029(5)
O18 0.056(6) 0.045(5) 0.062(6) 0.007(4) 0.009(5) -0.021(4)
N1 0.052(7) 0.037(6) 0.059(8) -0.011(5) -0.012(6) -0.003(5)
N2 0.049(6) 0.022(5) 0.050(7) 0.000(4) 0.004(5) -0.011(4)
N3 0.028(5) 0.031(5) 0.061(7) -0.007(5) -0.007(5) -0.008(4)
N4 0.063(7) 0.034(5) 0.028(6) 0.000(4) 0.017(5) -0.011(5)
N5 0.057(7) 0.041(6) 0.038(6) 0.008(5) -0.009(5) -0.018(5)
N6 0.024(5) 0.021(5) 0.112(10) 0.018(5) -0.011(6) -0.010(4)
N7 0.052(6) 0.011(4) 0.021(5) -0.013(3) 0.014(5) -0.015(4)
C2 0.041(7) 0.022(5) 0.042(7) -0.020(5) 0.034(6) -0.011(5)
C3 0.032(6) 0.018(5) 0.046(7) 0.009(5) -0.019(5) -0.006(4)
C5 0.033(7) 0.023(6) 0.058(8) -0.005(5) 0.017(6) -0.013(5)
C6 0.042(7) 0.022(5) 0.033(6) 0.003(4) -0.011(5) -0.009(5)
C7 0.056(9) 0.044(7) 0.064(9) 0.004(6) -0.018(7) -0.012(6)
C8 0.078(11) 0.061(9) 0.068(10) -0.002(8) -0.014(9) -0.019(8)
C9 0.057(9) 0.075(10) 0.069(10) -0.002(8) -0.004(8) -0.014(8)
C10 0.060(9) 0.031(7) 0.068(9) 0.017(6) 0.013(7) -0.010(6)
C11 0.018(6) 0.049(7) 0.043(7) -0.007(6) 0.004(5) 0.010(5)
C12 0.090(11) 0.037(7) 0.068(10) -0.004(7) -0.043(9) -0.011(7)
C13 0.080(10) 0.032(7) 0.059(9) -0.004(6) -0.026(8) -0.020(7)
C14 0.058(8) 0.041(7) 0.051(8) -0.004(6) -0.013(7) -0.016(6)
C15 0.052(8) 0.036(7) 0.052(8) -0.009(6) -0.010(7) -0.009(6)
C16 0.061(9) 0.042(7) 0.042(8) -0.001(6) -0.011(7) -0.001(6)
C17 0.063(9) 0.037(7) 0.044(8) 0.001(6) -0.017(7) -0.011(6)
C18 0.052(8) 0.042(8) 0.057(10) -0.028(7) -0.009(7) 0.003(6)
C19 0.052(8) 0.042(7) 0.039(8) -0.001(6) -0.004(6) -0.017(6)
C20 0.038(7) 0.048(8) 0.046(8) -0.008(6) 0.004(6) -0.004(6)
C21 0.029(6) 0.038(7) 0.049(8) 0.004(6) 0.002(6) -0.012(5)
C22 0.064(9) 0.030(6) 0.054(9) 0.003(6) -0.003(7) -0.014(6)
C23 0.063(9) 0.050(8) 0.046(8) -0.002(6) 0.003(7) -0.007(7)
C24 0.034(7) 0.037(7) 0.053(9) -0.004(6) -0.003(6) 0.000(5)
C25 0.128(16) 0.049(9) 0.081(12) 0.000(8) -0.051(12) -0.010(9)
C26 0.124(15) 0.064(10) 0.054(10) -0.003(8) -0.027(10) -0.024(10)
C27 0.045(8) 0.034(7) 0.070(10) -0.004(6) -0.015(7) 0.000(6)
C28 0.109(15) 0.042(9) 0.126(16) -0.008(9) -0.065(13) -0.006(9)
C29 0.090(13) 0.043(9) 0.121(15) -0.007(9) -0.063(12) 0.001(8)
C30 0.061(10) 0.036(8) 0.111(14) 0.024(8) -0.025(10) -0.018(7)
C31 0.041(7) 0.025(6) 0.053(8) 0.017(5) -0.012(6) -0.016(5)
C32 0.014(5) 0.019(5) 0.070(9) 0.000(5) 0.018(6) 0.008(4)
C33 0.045(8) 0.031(6) 0.043(8) -0.001(5) 0.030(6) -0.008(5)
C34 0.027(6) 0.024(5) 0.056(8) -0.004(5) -0.004(5) -0.017(5)
C36 0.049(7) 0.020(5) 0.036(7) -0.004(5) 0.003(6) -0.015(5)
C37 0.099(13) 0.093(12) 0.075(11) 0.042(9) -0.044(10) -0.051(10)
C38 0.060(10) 0.091(12) 0.070(11) 0.007(9) 0.024(8) -0.026(9)
C39 0.021(7) 0.119(14) 0.095(13) 0.012(11) -0.007(8) -0.017(8)
C40 0.028(7) 0.021(6) 0.116(12) -0.010(7) -0.003(7) -0.014(5)
C41 0.068(9) 0.042(7) 0.054(8) 0.011(6) -0.014(7) -0.022(7)
C42 0.097(12) 0.028(7) 0.068(10) 0.001(6) 0.026(9) -0.023(7)
C43 0.078(10) 0.031(6) 0.029(7) -0.005(5) 0.021(6) -0.014(6)
C44 0.060(8) 0.026(6) 0.046(8) 0.004(5) 0.006(6) -0.011(6)
C45 0.023(6) 0.030(6) 0.045(7) 0.008(5) 0.012(5) -0.009(5)
C46 0.044(7) 0.045(7) 0.023(6) 0.010(5) 0.005(5) -0.009(6)
C47 0.069(9) 0.032(6) 0.052(8) -0.002(6) -0.005(7) -0.028(6)
C48 0.030(6) 0.034(7) 0.053(9) 0.018(6) 0.003(6) -0.013(5)
C49 0.040(7) 0.043(7) 0.041(7) 0.004(6) -0.005(6) -0.016(6)
C50 0.048(8) 0.068(9) 0.026(6) -0.010(6) -0.013(6) -0.005(7)
C51 0.043(7) 0.047(7) 0.030(7) 0.003(5) -0.009(5) -0.012(6)
C52 0.059(9) 0.037(7) 0.067(10) 0.003(6) -0.012(7) -0.019(6)
C53 0.087(11) 0.038(7) 0.051(8) 0.001(6) -0.005(8) -0.020(7)
C54 0.061(9) 0.040(8) 0.050(9) 0.005(6) -0.025(7) -0.009(6)
C55 0.038(8) 0.030(7) 0.145(16) 0.018(8) -0.004(9) -0.007(6)
C56 0.054(8) 0.018(6) 0.081(10) 0.016(6) -0.011(7) -0.024(6)
C57 0.060(9) 0.029(7) 0.080(10) 0.020(6) -0.028(8) -0.017(6)
C58 0.045(9) 0.063(11) 0.18(2) 0.012(12) -0.029(11) 0.001(8)
C59 0.038(9) 0.031(7) 0.21(2) 0.028(10) 0.007(11) -0.010(6)
C60 0.037(8) 0.050(9) 0.107(13) -0.004(8) -0.029(8) 0.000(7)
C61 0.031(7) 0.051(7) 0.054(8) 0.004(6) -0.009(6) -0.022(6)
C62 0.061(9) 0.044(7) 0.062(9) -0.012(6) 0.009(8) -0.031(7)
C63 0.052(9) 0.027(6) 0.051(9) 0.001(6) 0.011(7) -0.013(6)
C64 0.076(10) 0.036(7) 0.069(10) 0.008(6) -0.047(9) -0.039(7)
C65 0.018(6) 0.015(6) 0.151(16) -0.030(8) -0.016(8) -0.003(5)
C66 0.025(7) 0.040(7) 0.104(13) -0.049(8) -0.042(8) 0.017(6)
O17 0.104(10) 0.035(6) 0.124(11) -0.015(6) -0.042(9) -0.036(6)
O20 0.039(5) 0.017(4) 0.068(6) 0.008(4) -0.012(4) 0.004(3)
C67 0.19(3) 0.041(9) 0.054(10) 0.007(7) -0.015(14) -0.020(13)

loop_
_atom_type_symbol
_atom_type_description
_atom_type_scat_dispersion_real
_atom_type_scat_dispersion_imag
_atom_type_scat_source
C C 0.0033 0.0016 'International Tables Vol C Tables 4.2.6.8 and 6.1.1.4'
H H 0.0000 0.0000 'International Tables Vol C Tables 4.2.6.8 and 6.1.1.4'
N N 0.0061 0.0033 'International Tables Vol C Tables 4.2.6.8 and 6.1.1.4'
O O 0.0106 0.0060 'International Tables Vol C Tables 4.2.6.8 and 6.1.1.4'
Cd Cd -0.8075 1.2024 'International Tables Vol C Tables 4.2.6.8 and 6.1.1.4'
Br Br -0.2901 2.4595 'International Tables Vol C Tables 4.2.6.8 and 6.1.1.4'

loop_
_geom_angle_atom_site_label_1
_geom_angle_atom_site_label_2
_geom_angle_atom_site_label_3
_geom_angle
_geom_angle_site_symmetry_1
_geom_angle_site_symmetry_3
O17 Cd1 O2 85.2(4) . 1_556
O17 Cd1 O16 85.6(4) . .
O2 Cd1 O16 170.7(4) 1_556 .
O17 Cd1 O4 91.4(4) . .
O2 Cd1 O4 87.9(4) 1_556 .
O16 Cd1 O4 90.6(3) . .
O17 Cd1 O15 88.1(4) . .
O2 Cd1 O15 88.7(4) 1_556 .
O16 Cd1 O15 92.7(3) . .
O4 Cd1 O15 176.6(3) . .
O17 Cd1 N7 178.4(4) . .
O2 Cd1 N7 95.0(3) 1_556 .
O16 Cd1 N7 94.2(3) . .
O4 Cd1 N7 90.2(3) . .
O15 Cd1 N7 90.3(3) . .
O10 Cd2 O18 166.1(3) 1_554 .
O10 Cd2 O8 91.2(3) 1_554 .
O18 Cd2 O8 90.0(3) . .
O10 Cd2 O14 87.9(4) 1_554 .
O18 Cd2 O14 104.9(4) . .
O8 Cd2 O14 108.7(4) . .
O10 Cd2 O19 88.2(3) 1_554 .
O18 Cd2 O19 86.2(3) . .
O8 Cd2 O19 161.1(3) . .
O14 Cd2 O19 90.2(4) . .
O10 Cd2 O20 84.3(3) 1_554 .
O18 Cd2 O20 82.3(3) . .
O8 Cd2 O20 79.2(3) . .
O14 Cd2 O20 169.0(4) . .
O19 Cd2 O20 81.9(3) . .
C18 O2 Cd1 128.2(9) . 1_554
C24 O4 Cd1 125.7(8) . .
C48 O8 Cd2 124.8(7) . .
C54 O10 Cd2 127.7(8) . 1_556
C66 O14 Cd2 123.4(13) . .
C13 N1 C17 120.6(11) . .
C13 N1 C12 122.0(12) . .
C17 N1 C12 117.3(11) . .
C19 N2 C23 121.6(10) . .
C19 N2 C10 118.3(10) . .
C23 N2 C10 120.1(11) . .
C29 N3 C25 120.7(12) . .
C29 N3 C11 122.0(11) . .
C25 N3 C11 117.2(10) . .
C47 N4 C43 120.2(9) . .
C47 N4 C42 118.0(10) . .
C43 N4 C42 121.8(10) . .
C49 N5 C53 120.0(11) . .
C49 N5 C41 118.4(10) . .
C53 N5 C41 121.4(11) . .
C55 N6 C59 120.0(11) . .
C55 N6 C40 123.7(10) . .
C59 N6 C40 116.2(9) . .
C65 N7 C61 116.1(14) . .
C65 N7 Cd1 127.2(10) . .
C61 N7 Cd1 116.6(8) . .
C6 C1 C2 119.3(10) . .
C6 C1 C7 122.4(11) . .
C2 C1 C7 118.3(10) . .
C3 C2 C1 118.0(9) . .
C3 C2 C10 120.8(12) . .
C1 C2 C10 121.2(11) . .
C2 C3 C4 121.4(10) . .
C2 C3 C8 118.2(11) . .
C4 C3 C8 120.3(10) . .
C5 C4 C3 119.2(9) . .
C5 C4 C11 121.9(9) . .
C3 C4 C11 118.6(9) . .
C4 C5 C6 119.7(10) . .
C4 C5 C9 120.9(11) . .
C6 C5 C9 119.4(12) . .
C1 C6 C5 121.8(11) . .
C1 C6 C12 118.6(11) . .
C5 C6 C12 119.6(11) . .
C2 C10 N2 113.2(10) . .
C4 C11 N3 109.7(9) . .
N1 C12 C6 114.0(10) . .
N1 C13 C14 122.0(13) . .
C13 C14 C15 118.9(13) . .
C16 C15 C14 118.7(12) . .
C16 C15 C18 120.4(13) . .
C14 C15 C18 120.9(12) . .
C15 C16 C17 119.7(12) . .
N1 C17 C16 120.0(12) . .
O2 C18 O1 128.8(13) . .
O2 C18 C15 115.8(14) . .
O1 C18 C15 115.2(13) . .
N2 C19 C20 119.7(11) . .
C21 C20 C19 120.9(12) . .
C20 C21 C22 118.2(11) . .
C20 C21 C24 122.2(12) . .
C22 C21 C24 119.5(11) . .
C23 C22 C21 119.6(12) . .
N2 C23 C22 119.8(12) . .
O3 C24 O4 127.6(12) . .
O3 C24 C21 117.3(12) . .
O4 C24 C21 115.1(11) . .
N3 C25 C26 120.0(15) . .
C25 C26 C27 118.3(15) . .
C28 C27 C26 118.1(13) . .
C28 C27 C30 119.8(13) . .
C26 C27 C30 121.7(14) . .
C27 C28 C29 119.5(15) . .
N3 C29 C28 121.4(15) . .
O6 C30 O5 127.8(13) . .
O6 C30 C27 120.4(14) . .
O5 C30 C27 111.0(13) . .
C32 C31 C36 119.8(11) . .
C32 C31 C37 119.9(12) . .
C36 C31 C37 120.3(12) . .
C31 C32 C33 122.6(10) . .
C31 C32 C40 120.1(13) . .
C33 C32 C40 117.3(11) . .
C32 C33 C34 116.0(10) . .
C32 C33 C38 123.1(12) . .
C34 C33 C38 120.8(13) . .
C35 C34 C33 121.5(11) . .
C35 C34 C41 119.5(10) . .
C33 C34 C41 118.9(11) . .
C36 C35 C34 119.7(10) . .
C36 C35 C39 125.3(11) . .
C34 C35 C39 115.1(11) . .
C35 C36 C31 120.0(10) . .
C35 C36 C42 121.5(12) . .
C31 C36 C42 118.4(12) . .
C32 C40 N6 114.0(9) . .
C34 C41 N5 115.1(9) . .
C36 C42 N4 115.6(10) . .
C44 C43 N4 120.9(11) . .
C43 C44 C45 121.3(11) . .
C46 C45 C44 116.3(10) . .
C46 C45 C48 122.6(11) . .
C44 C45 C48 121.0(11) . .
C47 C46 C45 121.9(11) . .
N4 C47 C46 119.0(11) . .
O7 C48 O8 127.3(11) . .
O7 C48 C45 117.2(12) . .
O8 C48 C45 115.5(11) . .
N5 C49 C50 120.8(12) . .
C51 C50 C49 121.6(12) . .
C50 C51 C52 116.8(12) . .
C50 C51 C54 121.8(11) . .
C52 C51 C54 120.8(11) . .
C51 C52 C53 120.6(12) . .
N5 C53 C52 120.1(13) . .
O9 C54 O10 126.3(13) . .
O9 C54 C51 119.0(12) . .
O10 C54 C51 114.7(11) . .
N6 C55 C56 122.2(12) . .
C55 C56 C57 120.3(11) . .
C58 C57 C56 117.0(11) . .
C58 C57 C60 120.2(14) . .
C56 C57 C60 122.7(12) . .
C57 C58 C59 120.1(14) . .
N6 C59 C58 119.9(13) . .
O12 C60 O11 123.0(14) . .
O12 C60 C57 120.5(13) . .
O11 C60 C57 116.4(14) . .
N7 C61 C62 119.0(12) . .
C63 C62 C61 119.6(12) . .
C64 C63 C66 114.1(15) . .
C64 C63 C62 119.2(13) . .
C66 C63 C62 124.5(13) . .
C63 C64 C65 112.3(15) . .
N7 C65 C64 132.8(18) . .
O14 C66 C63 133.5(16) . .
O14 C66 O13 106.9(14) . .
C63 C66 O13 111.0(14) . .
C67 O17 Cd1 158.3(13) . .
C68 O20 Cd2 158.2(16) . .

loop_
_geom_bond_atom_site_label_1
_geom_bond_atom_site_label_2
_geom_bond_distance
_geom_bond_site_symmetry_2
Cd1 O17 2.227(14) .
Cd1 O2 2.264(9) 1_556
Cd1 O16 2.289(8) .
Cd1 O4 2.292(8) .
Cd1 O15 2.329(9) .
Cd1 N7 2.356(11) .
Cd2 O10 2.264(9) 1_554
Cd2 O18 2.281(9) .
Cd2 O8 2.282(8) .
Cd2 O14 2.310(12) .
Cd2 O19 2.359(9) .
Cd2 O20 2.400(8) .
O1 C18 1.236(17) .
O2 C18 1.218(17) .
O2 Cd1 2.264(9) 1_554
O3 C24 1.233(14) .
O4 C24 1.229(15) .
O5 C30 1.292(19) .
O6 C30 1.174(18) .
O7 C48 1.229(15) .
O8 C48 1.255(15) .
O9 C54 1.222(16) .
O10 C54 1.241(15) .
O10 Cd2 2.265(9) 1_556
O11 C60 1.256(19) .
O12 C60 1.189(17) .
O13 C66 1.43(2) .
O14 C66 1.139(16) .
N1 C13 1.308(16) .
N1 C17 1.344(16) .
N1 C12 1.499(16) .
N2 C19 1.317(15) .
N2 C23 1.356(16) .
N2 C10 1.489(14) .
N3 C29 1.275(18) .
N3 C25 1.350(18) .
N3 C11 1.541(15) .
N4 C47 1.346(16) .
N4 C43 1.361(15) .
N4 C42 1.481(15) .
N5 C49 1.305(15) .
N5 C53 1.332(16) .
N5 C41 1.520(16) .
N6 C55 1.278(16) .
N6 C59 1.337(17) .
N6 C40 1.534(14) .
N7 C65 1.113(17) .
N7 C61 1.335(15) .
C1 C6 1.389(16) .
C1 C2 1.442(17) .
C1 C7 1.500(18) .
C2 C3 1.404(16) .
C2 C10 1.467(16) .
C3 C4 1.433(15) .
C3 C8 1.512(18) .
C4 C5 1.384(16) .
C4 C11 1.492(15) .
C5 C6 1.409(16) .
C5 C9 1.480(18) .
C6 C12 1.510(17) .
C13 C14 1.359(17) .
C14 C15 1.388(18) .
C15 C16 1.364(18) .
C15 C18 1.530(17) .
C16 C17 1.375(18) .
C19 C20 1.388(17) .
C20 C21 1.366(17) .
C21 C22 1.388(18) .
C21 C24 1.495(17) .
C22 C23 1.380(18) .
C25 C26 1.36(2) .
C26 C27 1.39(2) .
C27 C28 1.34(2) .
C27 C30 1.559(18) .
C28 C29 1.38(2) .
C31 C32 1.366(17) .
C31 C36 1.416(17) .
C31 C37 1.536(19) .
C32 C33 1.401(18) .
C32 C40 1.496(16) .
C33 C34 1.419(16) .
C33 C38 1.515(18) .
C34 C35 1.409(15) .
C34 C41 1.490(17) .
C35 C36 1.355(15) .
C35 C39 1.499(16) .
C36 C42 1.469(17) .
C43 C44 1.321(16) .
C44 C45 1.388(17) .
C45 C46 1.380(16) .
C45 C48 1.509(15) .
C46 C47 1.362(16) .
C49 C50 1.378(17) .
C50 C51 1.344(18) .
C51 C52 1.364(18) .
C51 C54 1.491(18) .
C52 C53 1.390(18) .
C55 C56 1.365(17) .
C56 C57 1.377(18) .
C57 C58 1.35(2) .
C57 C60 1.477(18) .
C58 C59 1.40(2) .
C61 C62 1.408(18) .
C62 C63 1.384(19) .
C63 C64 1.281(19) .
C63 C66 1.358(17) .
C64 C65 1.467(18) .
O17 C67 1.150(17) .
O20 C68 1.048(16) .
